data_4127929
loop_
_publ_author_name
'Hisaki, Ichiro'
'Suzuki, Yuto'
'Gomez, Eduardo'
'Ji, Qin'
'Tohnai, Norimitsu'
'Nakamura, Takayoshi'
'Douhal, Abderrazzak'

_publ_section_title
;
 Acid Responsive Hydrogen-Bonded Organic Frameworks.
;
_journal_issue 5
_journal_name_full 'Journal of the American Chemical Society'
_journal_page_first 2111
_journal_page_last 2121
_journal_paper_doi 10.1021/jacs.8b12124
_journal_volume 141
_journal_year 2019
_chemical_formula_moiety 'C66 H36 N6 O12'
_chemical_formula_sum 'C66 H36 N6 O12'
_chemical_formula_weight 1105.04
_space_group_crystal_system triclinic
_space_group_IT_number 2
_space_group_name_Hall '-P 1'
_space_group_name_H-M_alt 'P -1'
_symmetry_space_group_name_Hall '-P 1'
_symmetry_space_group_name_H-M 'P -1'
_atom_sites_solution_hydrogens geom
_atom_sites_solution_primary direct
_atom_sites_solution_secondary difmap
_cell_angle_alpha 76.5118(17)
_cell_angle_beta 89.6714(17)
_cell_angle_gamma 86.3993(18)
_cell_formula_units_Z 2
_cell_length_a 7.27754(17)
_cell_length_b 20.8039(4)
_cell_length_c 21.7135(4)
_cell_measurement_reflns_used 10605
_cell_measurement_temperature 213
_cell_measurement_theta_max 74.16
_cell_measurement_theta_min 4.25
_cell_volume 3190.33(12)
_computing_cell_refinement 'CrysAlisPro 1.171.39.20a (Rigaku OD, 2015)'
_computing_data_collection 'CrysAlisPro 1.171.39.20a (Rigaku OD, 2015)'
_computing_data_reduction 'CrysAlisPro 1.171.39.20a (Rigaku OD, 2015)'
_computing_molecular_graphics 'CrystalStructure 4.2.4'
_computing_publication_material 'CrystalStructure 4.2.4 (Rigaku, 2016)'
_computing_structure_refinement 'SHELXL Version 2014/7 (Sheldrick, 2008)'
_computing_structure_solution 'SHELXT Version 2014/5 (Sheldrick, 2014)'
_diffrn_ambient_temperature 213
_diffrn_measured_fraction_theta_full 0.985
_diffrn_measured_fraction_theta_max 0.945
_diffrn_measurement_device_type 'Rigaku XtaLAB P200'
_diffrn_radiation_type 'Cu K\a'
_diffrn_radiation_wavelength 1.54187
_diffrn_reflns_av_R_equivalents 0.0414
_diffrn_reflns_Laue_measured_fraction_full 0.985
_diffrn_reflns_Laue_measured_fraction_max 0.945
_diffrn_reflns_limit_h_max 7
_diffrn_reflns_limit_h_min -8
_diffrn_reflns_limit_k_max 25
_diffrn_reflns_limit_k_min -23
_diffrn_reflns_limit_l_max 26
_diffrn_reflns_limit_l_min -26
_diffrn_reflns_number 27298
_diffrn_reflns_point_group_measured_fraction_full 0.985
_diffrn_reflns_point_group_measured_fraction_max 0.945
_diffrn_reflns_theta_full 67.687
_diffrn_reflns_theta_max 74.436
_diffrn_reflns_theta_min 3.363
_diffrn_standards_number 0
_exptl_absorpt_coefficient_mu 0.669
_exptl_absorpt_correction_T_max 1.000
_exptl_absorpt_correction_T_min 0.759
_exptl_absorpt_correction_type multi-scan
_exptl_absorpt_process_details
;
CrysAlisPro 1.171.39.20a (Rigaku Oxford Diffraction, 2015)
Empirical absorption correction using spherical harmonics,
 implemented in SCALE3 ABSPACK scaling algorithm.
;
_exptl_crystal_colour yellow
_exptl_crystal_density_diffrn 1.150
_exptl_crystal_density_method 'not measured'
_exptl_crystal_description plate
_exptl_crystal_F_000 1140.00
_exptl_crystal_size_max 0.25
_exptl_crystal_size_mid 0.15
_exptl_crystal_size_min 0.02
_refine_diff_density_max 0.61
_refine_diff_density_min -0.63
_refine_ls_extinction_method none
_refine_ls_goodness_of_fit_ref 1.050
_refine_ls_hydrogen_treatment constr
_refine_ls_number_parameters 757
_refine_ls_number_reflns 12287
_refine_ls_number_restraints 0
_refine_ls_R_factor_all 0.0935
_refine_ls_R_factor_gt 0.0808
_refine_ls_shift/su_max 0.000
_refine_ls_structure_factor_coef Fsqd
_refine_ls_weighting_details 'w = 1/[\s^2^(Fo^2^)+(0.1713P)^2^+1.2085P] where P=(Fo^2^+2Fc^2^)/3'
_refine_ls_weighting_scheme calc
_refine_ls_wR_factor_gt 0.2490
_refine_ls_wR_factor_ref 0.2648
_reflns_Friedel_coverage 0.000
_reflns_number_gt 9594
_reflns_number_total 12287
_reflns_threshold_expression F^2^>2.0\s(F^2^)
_cod_data_source_file ja8b12124_si_002.cif
_cod_data_source_block CPHATN-1(TCB)
_cod_database_code 4127929

loop_
_space_group_symop_id
_space_group_symop_operation_xyz
1 +X,+Y,+Z
2 -X,-Y,-Z

loop_
_atom_site_label
_atom_site_type_symbol
_atom_site_fract_x
_atom_site_fract_y
_atom_site_fract_z
_atom_site_U_iso_or_equiv
_atom_site_adp_type
_atom_site_occupancy
_atom_site_site_symmetry_order
_atom_site_calc_flag
_atom_site_refinement_flags_posn
_atom_site_refinement_flags_adp
O1 O 0.3347(9) 0.8909(3) 0.0316(2) 0.209(3) Uani 1 1 d . .
O2 O 0.0410(9) 0.8823(3) 0.0086(2) 0.223(4) Uani 1 1 d . .
H2O H 0.0598 0.9139 -0.0207 0.268 Uiso 1 1 calc R U
O3 O -0.3787(3) 0.57030(13) -0.00299(8) 0.0623(6) Uani 1 1 d . .
H3O H -0.4582 0.5659 -0.0281 0.075 Uiso 1 1 calc R U
O4 O -0.6219(3) 0.57138(14) 0.05948(9) 0.0656(6) Uani 1 1 d . .
O5 O -0.5975(4) 0.04056(13) 0.57514(17) 0.0894(9) Uani 1 1 d . .
H5O H -0.6482 0.0113 0.5634 0.107 Uiso 1 1 calc R U
O6 O -0.3580(4) -0.03144(12) 0.58026(16) 0.0826(8) Uani 1 1 d . .
O7 O -0.0032(9) -0.0025(3) 0.9231(2) 0.218(3) Uani 1 1 d . .
O8 O 0.2970(10) 0.0084(3) 0.9402(2) 0.260(5) Uani 1 1 d . .
H8O H 0.2796 -0.0202 0.9724 0.311 Uiso 1 1 calc R U
O9 O 1.1487(3) 0.57897(14) 0.96445(9) 0.0715(7) Uani 1 1 d . .
H9O H 1.2287 0.5751 0.9918 0.086 Uiso 1 1 calc R U
O10 O 1.3941(3) 0.58473(12) 0.90199(9) 0.0582(6) Uani 1 1 d . .
O11 O 1.4245(3) 0.87145(12) 0.57243(14) 0.0771(7) Uani 1 1 d . .
H11O H 1.4787 0.9057 0.5626 0.093 Uiso 1 1 calc R U
O12 O 1.1922(4) 0.94244(13) 0.5812(2) 0.1106(13) Uani 1 1 d . .
N1 N 0.2929(2) 0.60572(9) 0.42042(8) 0.0312(4) Uani 1 1 d . .
N2 N 0.1146(3) 0.48900(9) 0.41711(8) 0.0307(4) Uani 1 1 d . .
N3 N 0.1227(3) 0.38717(9) 0.51969(8) 0.0321(4) Uani 1 1 d . .
N4 N 0.3127(3) 0.39397(9) 0.63153(8) 0.0309(4) Uani 1 1 d . .
N5 N 0.4411(3) 0.51303(9) 0.64045(8) 0.0315(4) Uani 1 1 d . .
N6 N 0.4445(3) 0.61844(9) 0.53052(8) 0.0314(4) Uani 1 1 d . .
C1 C 0.2823(3) 0.55607(11) 0.47092(10) 0.0287(5) Uani 1 1 d . .
C2 C 0.2151(3) 0.59712(11) 0.36628(10) 0.0306(5) Uani 1 1 d . .
C3 C 0.2248(3) 0.64679(11) 0.30960(10) 0.0352(5) Uani 1 1 d . .
H3 H 0.2938 0.6831 0.3090 0.042 Uiso 1 1 calc R U
C4 C 0.1339(3) 0.64251(12) 0.25517(10) 0.0349(5) Uani 1 1 d . .
C5 C 0.0258(3) 0.58692(11) 0.25624(10) 0.0330(5) Uani 1 1 d . .
C6 C 0.0227(3) 0.53701(11) 0.31000(10) 0.0328(5) Uani 1 1 d . .
H6 H -0.0441 0.5004 0.3100 0.039 Uiso 1 1 calc R U
C7 C 0.1191(3) 0.54008(11) 0.36566(10) 0.0298(5) Uani 1 1 d . .
C8 C 0.1992(3) 0.49659(10) 0.46879(10) 0.0289(5) Uani 1 1 d . .
C9 C 0.2044(3) 0.44050(11) 0.52475(10) 0.0286(4) Uani 1 1 d . .
C10 C 0.1340(3) 0.33548(11) 0.57097(10) 0.0323(5) Uani 1 1 d . .
C11 C 0.0372(4) 0.27965(12) 0.56991(11) 0.0394(6) Uani 1 1 d . .
H11 H -0.0296 0.2789 0.5337 0.047 Uiso 1 1 calc R U
C12 C 0.0380(4) 0.22614(12) 0.62056(12) 0.0395(5) Uani 1 1 d . .
C13 C 0.1471(4) 0.22645(12) 0.67612(12) 0.0416(6) Uani 1 1 d . .
C14 C 0.2424(4) 0.28144(12) 0.67714(11) 0.0391(6) Uani 1 1 d . .
H14 H 0.3141 0.2813 0.7125 0.047 Uiso 1 1 calc R U
C15 C 0.2349(3) 0.33803(11) 0.62617(10) 0.0318(5) Uani 1 1 d . .
C16 C 0.2940(3) 0.44536(11) 0.58192(9) 0.0287(5) Uani 1 1 d . .
C17 C 0.3680(3) 0.50853(11) 0.58597(10) 0.0288(5) Uani 1 1 d . .
C18 C 0.5271(3) 0.56898(11) 0.64008(10) 0.0305(5) Uani 1 1 d . .
C19 C 0.6295(3) 0.57364(12) 0.69405(10) 0.0347(5) Uani 1 1 d . .
H19 H 0.6157 0.5427 0.7320 0.042 Uiso 1 1 calc R U
C20 C 0.7484(3) 0.62268(12) 0.69159(10) 0.0347(5) Uani 1 1 d . .
C21 C 0.7618(3) 0.67357(11) 0.63406(11) 0.0357(5) Uani 1 1 d . .
C22 C 0.6490(3) 0.67329(11) 0.58375(11) 0.0355(5) Uani 1 1 d . .
H22 H 0.6479 0.7085 0.5483 0.043 Uiso 1 1 calc R U
C23 C 0.5344(3) 0.62079(11) 0.58450(10) 0.0319(5) Uani 1 1 d . .
C24 C 0.3659(3) 0.56261(10) 0.53089(9) 0.0290(5) Uani 1 1 d . .
C25 C 0.1941(13) 0.8626(3) 0.0412(3) 0.177(4) Uani 1 1 d . .
C26 C 0.3187(5) 0.72221(16) 0.18062(13) 0.0590(8) Uani 1 1 d . .
H26 H 0.4236 0.7028 0.2035 0.071 Uiso 1 1 calc R U
C27 C 0.3334(7) 0.7756(2) 0.12930(16) 0.0869(14) Uani 1 1 d . .
H27 H 0.4477 0.7922 0.1183 0.104 Uiso 1 1 calc R U
C28 C 0.1797(8) 0.8039(2) 0.09472(17) 0.1012(18) Uani 1 1 d . .
C29 C 0.0092(7) 0.78004(17) 0.11125(17) 0.0883(14) Uani 1 1 d . .
H29 H -0.0948 0.7995 0.0878 0.106 Uiso 1 1 calc R U
C30 C -0.0069(5) 0.72714(14) 0.16282(13) 0.0583(8) Uani 1 1 d . .
H30 H -0.1220 0.7113 0.1741 0.070 Uiso 1 1 calc R U
C31 C 0.1489(4) 0.69756(13) 0.19798(11) 0.0453(6) Uani 1 1 d . .
C32 C -0.0924(3) 0.58117(11) 0.20189(10) 0.0344(5) Uani 1 1 d . .
C33 C -0.0219(3) 0.58261(13) 0.14191(11) 0.0402(6) Uani 1 1 d . .
H33 H 0.1035 0.5865 0.1347 0.048 Uiso 1 1 calc R U
C34 C -0.1380(4) 0.57817(15) 0.09282(11) 0.0445(6) Uani 1 1 d . .
H34 H -0.0901 0.5785 0.0530 0.053 Uiso 1 1 calc R U
C35 C -0.3258(3) 0.57325(14) 0.10318(11) 0.0415(6) Uani 1 1 d . .
C36 C -0.3964(3) 0.57072(14) 0.16324(11) 0.0425(6) Uani 1 1 d . .
H36 H -0.5216 0.5666 0.1704 0.051 Uiso 1 1 calc R U
C37 C -0.2796(3) 0.57433(13) 0.21244(11) 0.0396(6) Uani 1 1 d . .
H37 H -0.3268 0.5722 0.2527 0.047 Uiso 1 1 calc R U
C38 C -0.4525(4) 0.57162(15) 0.05028(12) 0.0473(6) Uani 1 1 d . .
C39 C -0.0795(4) 0.17204(13) 0.61415(12) 0.0439(6) Uani 1 1 d . .
C40 C -0.2660(4) 0.18742(14) 0.60003(15) 0.0540(7) Uani 1 1 d . .
H40 H -0.3150 0.2304 0.5971 0.065 Uiso 1 1 calc R U
C41 C -0.3793(4) 0.13968(15) 0.59036(17) 0.0594(8) Uani 1 1 d . .
H41 H -0.5043 0.1503 0.5823 0.071 Uiso 1 1 calc R U
C42 C -0.3068(4) 0.07621(14) 0.59262(15) 0.0544(7) Uani 1 1 d . .
C43 C -0.1206(4) 0.06041(15) 0.60624(17) 0.0596(8) Uani 1 1 d . .
H43 H -0.0712 0.0177 0.6080 0.072 Uiso 1 1 calc R U
C44 C -0.0087(4) 0.10798(14) 0.61716(16) 0.0559(7) Uani 1 1 d . .
H44 H 0.1153 0.0969 0.6266 0.067 Uiso 1 1 calc R U
C45 C -0.4268(5) 0.02510(16) 0.58211(17) 0.0607(8) Uani 1 1 d . .
C46 C 0.1473(5) 0.17193(14) 0.73396(13) 0.0557(8) Uani 1 1 d . .
C47 C -0.0145(6) 0.14368(17) 0.75758(15) 0.0672(10) Uani 1 1 d . .
H47 H -0.1251 0.1572 0.7358 0.081 Uiso 1 1 calc R U
C48 C -0.0108(7) 0.0952(2) 0.81381(18) 0.0958(16) Uani 1 1 d . .
H48 H -0.1194 0.0760 0.8287 0.115 Uiso 1 1 calc R U
C49 C 0.1483(9) 0.0750(2) 0.8476(2) 0.116(2) Uani 1 1 d . .
C50 C 0.3114(8) 0.1028(2) 0.8252(2) 0.111(2) Uani 1 1 d . .
H50 H 0.4207 0.0895 0.8479 0.134 Uiso 1 1 calc R U
C51 C 0.3096(6) 0.15055(16) 0.76856(17) 0.0756(11) Uani 1 1 d . .
H51 H 0.4192 0.1687 0.7533 0.091 Uiso 1 1 calc R U
C52 C 0.1466(14) 0.0234(4) 0.9083(3) 0.200(5) Uani 1 1 d . .
C53 C 0.8708(3) 0.61756(12) 0.74797(11) 0.0367(5) Uani 1 1 d . .
C54 C 0.7967(4) 0.60840(16) 0.80806(12) 0.0493(7) Uani 1 1 d . .
H54 H 0.6696 0.6090 0.8128 0.059 Uiso 1 1 calc R U
C55 C 0.9098(4) 0.59832(16) 0.86143(13) 0.0516(7) Uani 1 1 d . .
H55 H 0.8586 0.5923 0.9016 0.062 Uiso 1 1 calc R U
C56 C 1.0993(4) 0.59729(14) 0.85419(11) 0.0434(6) Uani 1 1 d . .
C57 C 1.1746(4) 0.60572(14) 0.79444(12) 0.0445(6) Uani 1 1 d . .
H57 H 1.3018 0.6042 0.7897 0.053 Uiso 1 1 calc R U
C58 C 1.0614(4) 0.61640(13) 0.74174(11) 0.0429(6) Uani 1 1 d . .
H58 H 1.1130 0.6229 0.7017 0.051 Uiso 1 1 calc R U
C59 C 1.2237(4) 0.58586(16) 0.91031(12) 0.0479(6) Uani 1 1 d . .
C60 C 0.8936(4) 0.72697(12) 0.62473(11) 0.0402(6) Uani 1 1 d . .
C61 C 1.0637(4) 0.71854(13) 0.59719(13) 0.0473(6) Uani 1 1 d . .
H61 H 1.0978 0.6784 0.5871 0.057 Uiso 1 1 calc R U
C62 C 1.1831(4) 0.76934(14) 0.58463(14) 0.0510(7) Uani 1 1 d . .
H62 H 1.2992 0.7622 0.5684 0.061 Uiso 1 1 calc R U
C63 C 1.1312(4) 0.83006(15) 0.59592(17) 0.0577(8) Uani 1 1 d . .
C64 C 0.9602(5) 0.83917(18) 0.6211(3) 0.0871(14) Uani 1 1 d . .
H64 H 0.9227 0.8803 0.6284 0.104 Uiso 1 1 calc R U
C65 C 0.8436(5) 0.78795(17) 0.6356(2) 0.0752(11) Uani 1 1 d . .
H65 H 0.7293 0.7950 0.6531 0.090 Uiso 1 1 calc R U
C66 C 1.2557(5) 0.88538(16) 0.5820(2) 0.0668(9) Uani 1 1 d . .

loop_
_atom_site_aniso_label
_atom_site_aniso_U_11
_atom_site_aniso_U_22
_atom_site_aniso_U_33
_atom_site_aniso_U_23
_atom_site_aniso_U_13
_atom_site_aniso_U_12
O1 0.270(6) 0.189(5) 0.116(3) 0.112(3) -0.084(4) -0.166(5)
O2 0.321(7) 0.161(4) 0.130(3) 0.122(3) -0.139(4) -0.144(5)
O3 0.0476(11) 0.1175(19) 0.0228(9) -0.0150(10) -0.0137(8) -0.0168(11)
O4 0.0424(11) 0.124(2) 0.0315(10) -0.0176(11) -0.0153(8) -0.0129(11)
O5 0.0648(16) 0.0611(14) 0.144(3) -0.0198(16) -0.0168(16) -0.0320(12)
O6 0.0724(16) 0.0537(13) 0.129(2) -0.0305(15) -0.0028(15) -0.0286(11)
O7 0.305(7) 0.205(5) 0.097(3) 0.106(3) -0.075(4) -0.185(5)
O8 0.352(8) 0.227(6) 0.134(4) 0.145(4) -0.147(5) -0.209(6)
O9 0.0500(12) 0.136(2) 0.0261(10) -0.0118(11) -0.0155(8) -0.0154(13)
O10 0.0425(11) 0.1003(16) 0.0300(9) -0.0080(10) -0.0164(8) -0.0152(10)
O11 0.0614(15) 0.0676(14) 0.107(2) -0.0204(14) 0.0032(13) -0.0367(11)
O12 0.0735(18) 0.0514(15) 0.210(4) -0.0308(19) 0.004(2) -0.0296(12)
N1 0.0349(10) 0.0332(9) 0.0212(9) 0.0056(7) -0.0118(7) -0.0121(7)
N2 0.0356(10) 0.0331(9) 0.0196(9) 0.0042(7) -0.0118(7) -0.0122(7)
N3 0.0379(10) 0.0328(9) 0.0222(9) 0.0042(7) -0.0089(7) -0.0151(8)
N4 0.0349(10) 0.0330(9) 0.0203(8) 0.0061(7) -0.0086(7) -0.0129(7)
N5 0.0369(10) 0.0353(9) 0.0187(8) 0.0040(7) -0.0113(7) -0.0138(7)
N6 0.0369(10) 0.0316(9) 0.0225(9) 0.0035(7) -0.0118(7) -0.0132(7)
C1 0.0314(11) 0.0325(10) 0.0183(10) 0.0044(8) -0.0090(8) -0.0107(8)
C2 0.0357(11) 0.0334(11) 0.0194(10) 0.0032(8) -0.0104(8) -0.0116(9)
C3 0.0429(13) 0.0359(11) 0.0226(11) 0.0053(9) -0.0115(9) -0.0159(9)
C4 0.0419(12) 0.0371(11) 0.0202(10) 0.0069(9) -0.0105(9) -0.0116(9)
C5 0.0371(12) 0.0393(12) 0.0190(10) 0.0027(9) -0.0102(8) -0.0104(9)
C6 0.0369(12) 0.0370(11) 0.0217(10) 0.0015(9) -0.0138(8) -0.0119(9)
C7 0.0346(11) 0.0332(11) 0.0176(10) 0.0047(8) -0.0094(8) -0.0099(8)
C8 0.0314(11) 0.0324(11) 0.0190(10) 0.0048(8) -0.0105(8) -0.0114(8)
C9 0.0296(10) 0.0325(10) 0.0199(10) 0.0045(8) -0.0091(8) -0.0113(8)
C10 0.0390(12) 0.0319(11) 0.0221(10) 0.0040(8) -0.0085(9) -0.0111(9)
C11 0.0486(14) 0.0367(12) 0.0301(12) 0.0016(9) -0.0107(10) -0.0172(10)
C12 0.0489(14) 0.0335(12) 0.0326(12) 0.0031(9) -0.0058(10) -0.0150(10)
C13 0.0523(15) 0.0338(12) 0.0331(12) 0.0072(10) -0.0102(10) -0.0148(10)
C14 0.0497(14) 0.0366(12) 0.0254(11) 0.0080(9) -0.0121(10) -0.0153(10)
C15 0.0370(12) 0.0327(11) 0.0217(10) 0.0052(8) -0.0076(8) -0.0142(9)
C16 0.0304(11) 0.0329(11) 0.0191(10) 0.0040(8) -0.0077(8) -0.0118(8)
C17 0.0296(10) 0.0333(11) 0.0199(10) 0.0038(8) -0.0084(8) -0.0115(8)
C18 0.0330(11) 0.0335(11) 0.0219(10) 0.0028(8) -0.0101(8) -0.0123(8)
C19 0.0405(12) 0.0411(12) 0.0199(10) 0.0013(9) -0.0119(9) -0.0133(9)
C20 0.0391(12) 0.0390(12) 0.0242(11) -0.0015(9) -0.0129(9) -0.0100(9)
C21 0.0419(13) 0.0355(11) 0.0286(11) -0.0021(9) -0.0107(9) -0.0134(9)
C22 0.0438(13) 0.0348(11) 0.0250(11) 0.0023(9) -0.0113(9) -0.0151(9)
C23 0.0377(12) 0.0336(11) 0.0213(10) 0.0026(8) -0.0119(8) -0.0120(9)
C24 0.0324(11) 0.0327(11) 0.0187(10) 0.0029(8) -0.0093(8) -0.0113(8)
C25 0.287(9) 0.131(5) 0.081(3) 0.075(3) -0.087(5) -0.133(6)
C26 0.078(2) 0.0611(18) 0.0311(13) 0.0116(12) -0.0118(13) -0.0336(15)
C27 0.122(3) 0.086(3) 0.0422(17) 0.0225(17) -0.0120(19) -0.064(2)
C28 0.169(4) 0.076(2) 0.0437(19) 0.0345(18) -0.039(2) -0.069(3)
C29 0.141(4) 0.0543(19) 0.054(2) 0.0274(16) -0.057(2) -0.032(2)
C30 0.087(2) 0.0447(15) 0.0347(14) 0.0132(11) -0.0292(14) -0.0180(14)
C31 0.0659(17) 0.0414(13) 0.0233(11) 0.0081(10) -0.0164(11) -0.0196(12)
C32 0.0409(12) 0.0385(11) 0.0198(10) 0.0041(8) -0.0132(9) -0.0129(9)
C33 0.0373(12) 0.0575(15) 0.0228(11) 0.0002(10) -0.0102(9) -0.0145(10)
C34 0.0434(14) 0.0680(17) 0.0203(11) -0.0033(11) -0.0088(9) -0.0138(12)
C35 0.0420(13) 0.0582(15) 0.0212(11) -0.0002(10) -0.0140(9) -0.0129(11)
C36 0.0373(13) 0.0614(16) 0.0249(11) 0.0008(10) -0.0108(9) -0.0132(11)
C37 0.0441(13) 0.0499(14) 0.0203(10) 0.0035(9) -0.0119(9) -0.0131(10)
C38 0.0417(14) 0.0728(18) 0.0253(12) -0.0047(11) -0.0134(10) -0.0118(12)
C39 0.0523(15) 0.0378(13) 0.0384(13) 0.0021(10) -0.0045(11) -0.0184(11)
C40 0.0548(17) 0.0407(14) 0.0641(19) -0.0034(13) -0.0098(14) -0.0170(12)
C41 0.0516(17) 0.0497(16) 0.074(2) -0.0033(14) -0.0093(15) -0.0194(13)
C42 0.0567(17) 0.0449(15) 0.0605(18) -0.0048(13) -0.0050(14) -0.0240(13)
C43 0.0584(18) 0.0410(14) 0.079(2) -0.0099(14) -0.0060(15) -0.0181(13)
C44 0.0550(17) 0.0400(14) 0.070(2) -0.0030(13) -0.0111(14) -0.0170(12)
C45 0.0554(19) 0.0496(17) 0.077(2) -0.0090(15) -0.0045(15) -0.0224(14)
C46 0.087(2) 0.0402(14) 0.0341(14) 0.0105(11) -0.0141(13) -0.0282(14)
C47 0.098(3) 0.0599(18) 0.0396(16) 0.0079(14) -0.0053(16) -0.0442(18)
C48 0.151(4) 0.079(3) 0.049(2) 0.0201(18) -0.014(2) -0.074(3)
C49 0.188(5) 0.084(3) 0.059(2) 0.039(2) -0.042(3) -0.082(3)
C50 0.168(5) 0.068(2) 0.075(3) 0.043(2) -0.065(3) -0.051(3)
C51 0.102(3) 0.0500(17) 0.060(2) 0.0253(15) -0.0352(19) -0.0275(17)
C52 0.303(10) 0.171(6) 0.088(4) 0.089(4) -0.098(5) -0.176(7)
C53 0.0417(13) 0.0394(12) 0.0269(11) -0.0006(9) -0.0143(9) -0.0133(10)
C54 0.0384(14) 0.0787(19) 0.0308(13) -0.0104(12) -0.0135(10) -0.0127(12)
C55 0.0459(15) 0.081(2) 0.0284(12) -0.0111(13) -0.0110(11) -0.0125(13)
C56 0.0434(14) 0.0590(15) 0.0264(12) -0.0043(10) -0.0174(10) -0.0123(11)
C57 0.0395(13) 0.0616(16) 0.0301(12) -0.0024(11) -0.0135(10) -0.0161(11)
C58 0.0468(14) 0.0545(15) 0.0248(11) 0.0004(10) -0.0134(10) -0.0182(11)
C59 0.0425(15) 0.0746(18) 0.0255(12) -0.0067(12) -0.0120(10) -0.0132(12)
C60 0.0456(14) 0.0407(13) 0.0339(12) -0.0037(10) -0.0128(10) -0.0166(10)
C61 0.0566(16) 0.0413(13) 0.0438(14) -0.0053(11) -0.0039(12) -0.0187(11)
C62 0.0520(16) 0.0488(15) 0.0506(16) -0.0040(12) -0.0011(12) -0.0193(12)
C63 0.0525(17) 0.0473(16) 0.074(2) -0.0107(14) -0.0056(14) -0.0238(13)
C64 0.065(2) 0.0508(19) 0.157(4) -0.042(2) 0.015(2) -0.0240(16)
C65 0.0509(18) 0.0544(18) 0.128(3) -0.032(2) 0.012(2) -0.0201(14)
C66 0.0564(19) 0.0502(18) 0.093(3) -0.0110(17) -0.0079(17) -0.0210(14)

loop_
_atom_type_symbol
_atom_type_description
_atom_type_scat_dispersion_real
_atom_type_scat_dispersion_imag
_atom_type_scat_source
C C 0.0181 0.0091
;
International Tables for Crystallography
(Vol. C, Tables 4.2.6.8 and 6.1.1.4)
;
H H 0.0000 0.0000
;
International Tables for Crystallography
(Vol. C, Table 6.1.1.4)
;
N N 0.0311 0.0180
;
International Tables for Crystallography
(Vol. C, Tables 4.2.6.8 and 6.1.1.4)
;
O O 0.0492 0.0322
;
International Tables for Crystallography
(Vol. C, Tables 4.2.6.8 and 6.1.1.4)
;

loop_
_geom_angle_atom_site_label_1
_geom_angle_atom_site_label_2
_geom_angle_atom_site_label_3
_geom_angle
C25 O2 H2O 109.5
C38 O3 H3O 109.5
C45 O5 H5O 109.5
C52 O8 H8O 109.5
C59 O9 H9O 109.5
C66 O11 H11O 109.5
C1 N1 C2 115.90(18)
C8 N2 C7 116.13(17)
C9 N3 C10 116.32(17)
C16 N4 C15 116.47(17)
C17 N5 C18 116.47(17)
C24 N6 C23 116.14(17)
N1 C1 C8 122.45(18)
N1 C1 C24 118.14(18)
C8 C1 C24 119.38(18)
N1 C2 C3 119.74(19)
N1 C2 C7 121.39(18)
C3 C2 C7 118.84(18)
C4 C3 C2 121.4(2)
C4 C3 H3 119.3
C2 C3 H3 119.3
C3 C4 C5 119.36(19)
C3 C4 C31 117.8(2)
C5 C4 C31 122.80(19)
C6 C5 C4 119.65(18)
C6 C5 C32 117.00(19)
C4 C5 C32 123.31(18)
C5 C6 C7 121.4(2)
C5 C6 H6 119.3
C7 C6 H6 119.3
N2 C7 C2 121.72(18)
N2 C7 C6 119.17(19)
C2 C7 C6 119.10(19)
N2 C8 C1 122.07(18)
N2 C8 C9 117.42(18)
C1 C8 C9 120.51(17)
N3 C9 C16 122.49(18)
N3 C9 C8 117.28(17)
C16 C9 C8 120.23(18)
N3 C10 C11 118.55(19)
N3 C10 C15 121.52(19)
C11 C10 C15 119.87(19)
C12 C11 C10 122.0(2)
C12 C11 H11 119.0
C10 C11 H11 119.0
C11 C12 C13 119.0(2)
C11 C12 C39 116.1(2)
C13 C12 C39 124.9(2)
C14 C13 C12 119.0(2)
C14 C13 C46 118.7(2)
C12 C13 C46 122.1(2)
C13 C14 C15 122.2(2)
C13 C14 H14 118.9
C15 C14 H14 118.9
N4 C15 C14 120.63(19)
N4 C15 C10 121.39(19)
C14 C15 C10 117.9(2)
N4 C16 C9 121.52(19)
N4 C16 C17 119.04(17)
C9 C16 C17 119.45(18)
N5 C17 C24 121.63(19)
N5 C17 C16 118.43(18)
C24 C17 C16 119.90(17)
N5 C18 C19 119.66(18)
N5 C18 C23 121.66(18)
C19 C18 C23 118.33(19)
C20 C19 C18 121.6(2)
C20 C19 H19 119.2
C18 C19 H19 119.2
C19 C20 C21 119.63(19)
C19 C20 C53 117.46(19)
C21 C20 C53 122.7(2)
C22 C21 C20 119.0(2)
C22 C21 C60 116.7(2)
C20 C21 C60 124.30(19)
C21 C22 C23 121.5(2)
C21 C22 H22 119.2
C23 C22 H22 119.2
N6 C23 C22 119.06(19)
N6 C23 C18 121.39(19)
C22 C23 C18 119.36(18)
N6 C24 C17 122.28(18)
N6 C24 C1 117.41(18)
C17 C24 C1 120.25(18)
O1 C25 O2 124.0(4)
O1 C25 C28 121.1(6)
O2 C25 C28 114.8(5)
C31 C26 C27 120.4(3)
C31 C26 H26 119.8
C27 C26 H26 119.8
C28 C27 C26 120.2(4)
C28 C27 H27 119.9
C26 C27 H27 119.9
C27 C28 C29 120.3(3)
C27 C28 C25 120.3(5)
C29 C28 C25 119.4(5)
C28 C29 C30 119.9(3)
C28 C29 H29 120.1
C30 C29 H29 120.1
C29 C30 C31 120.3(3)
C29 C30 H30 119.8
C31 C30 H30 119.8
C26 C31 C30 118.9(2)
C26 C31 C4 119.8(2)
C30 C31 C4 121.2(2)
C37 C32 C33 119.5(2)
C37 C32 C5 118.0(2)
C33 C32 C5 122.5(2)
C34 C33 C32 120.2(2)
C34 C33 H33 119.9
C32 C33 H33 119.9
C33 C34 C35 120.1(2)
C33 C34 H34 120.0
C35 C34 H34 120.0
C36 C35 C34 119.9(2)
C36 C35 C38 119.5(2)
C34 C35 C38 120.5(2)
C37 C36 C35 119.9(2)
C37 C36 H36 120.1
C35 C36 H36 120.1
C36 C37 C32 120.4(2)
C36 C37 H37 119.8
C32 C37 H37 119.8
O4 C38 O3 123.6(2)
O4 C38 C35 119.7(2)
O3 C38 C35 116.7(2)
C44 C39 C40 118.5(2)
C44 C39 C12 122.6(2)
C40 C39 C12 118.7(2)
C41 C40 C39 121.0(3)
C41 C40 H40 119.5
C39 C40 H40 119.5
C42 C41 C40 120.0(3)
C42 C41 H41 120.0
C40 C41 H41 120.0
C41 C42 C43 119.5(3)
C41 C42 C45 120.2(3)
C43 C42 C45 120.2(3)
C44 C43 C42 120.2(3)
C44 C43 H43 119.9
C42 C43 H43 119.9
C43 C44 C39 120.7(3)
C43 C44 H44 119.6
C39 C44 H44 119.6
O6 C45 O5 122.5(3)
O6 C45 C42 119.9(3)
O5 C45 C42 117.6(3)
C47 C46 C51 118.1(3)
C47 C46 C13 121.5(3)
C51 C46 C13 120.4(3)
C48 C47 C46 119.9(4)
C48 C47 H47 120.0
C46 C47 H47 120.0
C49 C48 C47 121.6(4)
C49 C48 H48 119.2
C47 C48 H48 119.2
C48 C49 C50 119.6(3)
C48 C49 C52 120.1(5)
C50 C49 C52 120.3(5)
C49 C50 C51 119.3(4)
C49 C50 H50 120.4
C51 C50 H50 120.4
C50 C51 C46 121.6(4)
C50 C51 H51 119.2
C46 C51 H51 119.2
O7 C52 O8 125.4(4)
O7 C52 C49 116.5(6)
O8 C52 C49 118.1(6)
C54 C53 C58 118.7(2)
C54 C53 C20 120.3(2)
C58 C53 C20 120.8(2)
C53 C54 C55 121.0(3)
C53 C54 H54 119.5
C55 C54 H54 119.5
C56 C55 C54 119.4(3)
C56 C55 H55 120.3
C54 C55 H55 120.3
C57 C56 C55 120.0(2)
C57 C56 C59 119.3(2)
C55 C56 C59 120.7(2)
C58 C57 C56 120.1(2)
C58 C57 H57 119.9
C56 C57 H57 119.9
C57 C58 C53 120.7(2)
C57 C58 H58 119.6
C53 C58 H58 119.6
O10 C59 O9 123.8(2)
O10 C59 C56 118.9(2)
O9 C59 C56 117.3(2)
C65 C60 C61 118.0(2)
C65 C60 C21 121.5(3)
C61 C60 C21 120.0(2)
C62 C61 C60 120.7(3)
C62 C61 H61 119.7
C60 C61 H61 119.7
C63 C62 C61 120.5(3)
C63 C62 H62 119.7
C61 C62 H62 119.7
C62 C63 C64 118.8(3)
C62 C63 C66 121.4(3)
C64 C63 C66 119.8(3)
C63 C64 C65 120.8(3)
C63 C64 H64 119.6
C65 C64 H64 119.6
C60 C65 C64 121.2(3)
C60 C65 H65 119.4
C64 C65 H65 119.4
O12 C66 O11 123.1(3)
O12 C66 C63 119.2(3)
O11 C66 C63 117.7(3)

loop_
_geom_bond_atom_site_label_1
_geom_bond_atom_site_label_2
_geom_bond_distance
O1 C25 1.205(8)
O2 C25 1.314(9)
O2 H2O 0.8200
O3 C38 1.278(3)
O3 H3O 0.8200
O4 C38 1.248(3)
O5 C45 1.264(4)
O5 H5O 0.8200
O6 C45 1.259(4)
O7 C52 1.253(8)
O8 C52 1.281(9)
O8 H8O 0.8200
O9 C59 1.275(3)
O9 H9O 0.8200
O10 C59 1.252(3)
O11 C66 1.272(4)
O11 H11O 0.8200
O12 C66 1.243(4)
N1 C1 1.325(3)
N1 C2 1.362(3)
N2 C8 1.329(3)
N2 C7 1.352(3)
N3 C9 1.318(3)
N3 C10 1.354(3)
N4 C16 1.330(3)
N4 C15 1.355(3)
N5 C17 1.325(3)
N5 C18 1.354(3)
N6 C24 1.325(3)
N6 C23 1.358(3)
C1 C8 1.421(3)
C1 C24 1.479(3)
C2 C3 1.415(3)
C2 C7 1.417(3)
C3 C4 1.381(3)
C3 H3 0.9300
C4 C5 1.435(3)
C4 C31 1.489(3)
C5 C6 1.370(3)
C5 C32 1.496(3)
C6 C7 1.417(3)
C6 H6 0.9300
C8 C9 1.474(3)
C9 C16 1.433(3)
C10 C11 1.400(3)
C10 C15 1.422(3)
C11 C12 1.370(3)
C11 H11 0.9300
C12 C13 1.449(3)
C12 C39 1.488(3)
C13 C14 1.379(3)
C13 C46 1.483(3)
C14 C15 1.414(3)
C14 H14 0.9300
C16 C17 1.472(3)
C17 C24 1.438(3)
C18 C19 1.418(3)
C18 C23 1.422(3)
C19 C20 1.370(3)
C19 H19 0.9300
C20 C21 1.444(3)
C20 C53 1.498(3)
C21 C22 1.372(3)
C21 C60 1.490(3)
C22 C23 1.412(3)
C22 H22 0.9300
C25 C28 1.485(5)
C26 C31 1.384(4)
C26 C27 1.386(4)
C26 H26 0.9300
C27 C28 1.371(6)
C27 H27 0.9300
C28 C29 1.380(7)
C29 C30 1.385(4)
C29 H29 0.9300
C30 C31 1.396(4)
C30 H30 0.9300
C32 C37 1.391(3)
C32 C33 1.392(3)
C33 C34 1.387(3)
C33 H33 0.9300
C34 C35 1.390(4)
C34 H34 0.9300
C35 C36 1.390(4)
C35 C38 1.485(3)
C36 C37 1.387(3)
C36 H36 0.9300
C37 H37 0.9300
C39 C44 1.385(4)
C39 C40 1.394(4)
C40 C41 1.383(4)
C40 H40 0.9300
C41 C42 1.381(4)
C41 H41 0.9300
C42 C43 1.391(4)
C42 C45 1.476(4)
C43 C44 1.382(4)
C43 H43 0.9300
C44 H44 0.9300
C46 C47 1.391(5)
C46 C51 1.395(5)
C47 C48 1.390(4)
C47 H47 0.9300
C48 C49 1.364(7)
C48 H48 0.9300
C49 C50 1.388(7)
C49 C52 1.494(5)
C50 C51 1.389(4)
C50 H50 0.9300
C51 H51 0.9300
C53 C54 1.385(4)
C53 C58 1.392(4)
C54 C55 1.393(3)
C54 H54 0.9300
C55 C56 1.386(4)
C55 H55 0.9300
C56 C57 1.383(4)
C56 C59 1.487(3)
C57 C58 1.381(3)
C57 H57 0.9300
C58 H58 0.9300
C60 C65 1.370(4)
C60 C61 1.391(4)
C61 C62 1.387(4)
C61 H61 0.9300
C62 C63 1.372(4)
C62 H62 0.9300
C63 C64 1.376(5)
C63 C66 1.484(4)
C64 C65 1.381(4)
C64 H64 0.9300
C65 H65 0.9300

loop_
_geom_hbond_atom_site_label_D
_geom_hbond_atom_site_label_H
_geom_hbond_atom_site_label_A
_geom_hbond_site_symmetry_A
_geom_hbond_distance_DA
_geom_hbond_distance_DH
_geom_hbond_distance_HA
_geom_hbond_angle_DHA
_geom_hbond_publ_flag
O2 H2O O7 1_564 2.671(7) 0.820 1.908 154.4 no
O3 H3O O10 1_354 2.601(3) 0.820 1.818 159.4 no
O5 H5O O12 1_345 2.607(4) 0.820 1.870 148.8 no
O8 H8O O1 1_546 2.765(7) 0.820 2.010 152.9 no
O9 H9O O4 1_756 2.631(3) 0.820 1.818 171.1 no
O11 H11O O6 1_765 2.680(4) 0.820 1.924 152.8 no

loop_
_geom_torsion_atom_site_label_1
_geom_torsion_atom_site_label_2
_geom_torsion_atom_site_label_3
_geom_torsion_atom_site_label_4
_geom_torsion
C2 N1 C1 C8 1.6(3)
C2 N1 C1 C24 179.6(2)
C1 N1 C2 C3 -178.1(2)
C1 N1 C2 C7 3.7(3)
N1 C2 C3 C4 -174.3(2)
C7 C2 C3 C4 3.9(4)
C2 C3 C4 C5 0.7(4)
C2 C3 C4 C31 178.9(2)
C3 C4 C5 C6 -3.8(4)
C31 C4 C5 C6 178.0(2)
C3 C4 C5 C32 173.7(2)
C31 C4 C5 C32 -4.5(4)
C4 C5 C6 C7 2.3(4)
C32 C5 C6 C7 -175.4(2)
C8 N2 C7 C2 2.5(3)
C8 N2 C7 C6 -176.4(2)
N1 C2 C7 N2 -6.1(4)
C3 C2 C7 N2 175.8(2)
N1 C2 C7 C6 172.8(2)
C3 C2 C7 C6 -5.3(3)
C5 C6 C7 N2 -178.8(2)
C5 C6 C7 C2 2.3(4)
C7 N2 C8 C1 2.8(3)
C7 N2 C8 C9 -177.1(2)
N1 C1 C8 N2 -5.2(4)
C24 C1 C8 N2 176.9(2)
N1 C1 C8 C9 174.8(2)
C24 C1 C8 C9 -3.2(3)
C10 N3 C9 C16 -2.6(3)
C10 N3 C9 C8 178.0(2)
N2 C8 C9 N3 -0.8(3)
C1 C8 C9 N3 179.2(2)
N2 C8 C9 C16 179.8(2)
C1 C8 C9 C16 -0.2(3)
C9 N3 C10 C11 175.0(2)
C9 N3 C10 C15 -2.4(3)
N3 C10 C11 C12 -178.3(2)
C15 C10 C11 C12 -0.9(4)
C10 C11 C12 C13 -2.0(4)
C10 C11 C12 C39 176.6(2)
C11 C12 C13 C14 1.9(4)
C39 C12 C13 C14 -176.6(3)
C11 C12 C13 C46 176.8(3)
C39 C12 C13 C46 -1.7(4)
C12 C13 C14 C15 1.1(4)
C46 C13 C14 C15 -173.9(3)
C16 N4 C15 C14 -178.0(2)
C16 N4 C15 C10 -1.9(3)
C13 C14 C15 N4 172.4(2)
C13 C14 C15 C10 -3.9(4)
N3 C10 C15 N4 4.9(4)
C11 C10 C15 N4 -172.5(2)
N3 C10 C15 C14 -178.9(2)
C11 C10 C15 C14 3.8(4)
C15 N4 C16 C9 -3.1(3)
C15 N4 C16 C17 177.2(2)
N3 C9 C16 N4 5.7(4)
C8 C9 C16 N4 -175.0(2)
N3 C9 C16 C17 -174.6(2)
C8 C9 C16 C17 4.8(3)
C18 N5 C17 C24 -5.3(3)
C18 N5 C17 C16 172.3(2)
N4 C16 C17 N5 -4.0(3)
C9 C16 C17 N5 176.3(2)
N4 C16 C17 C24 173.7(2)
C9 C16 C17 C24 -6.0(3)
C17 N5 C18 C19 -171.6(2)
C17 N5 C18 C23 1.5(3)
N5 C18 C19 C20 166.5(2)
C23 C18 C19 C20 -6.9(4)
C18 C19 C20 C21 4.1(4)
C18 C19 C20 C53 -171.0(2)
C19 C20 C21 C22 2.8(4)
C53 C20 C21 C22 177.6(2)
C19 C20 C21 C60 -176.4(2)
C53 C20 C21 C60 -1.5(4)
C20 C21 C22 C23 -6.8(4)
C60 C21 C22 C23 172.4(2)
C24 N6 C23 C22 168.5(2)
C24 N6 C23 C18 -6.5(3)
C21 C22 C23 N6 -171.2(2)
C21 C22 C23 C18 3.9(4)
N5 C18 C23 N6 4.7(4)
C19 C18 C23 N6 177.9(2)
N5 C18 C23 C22 -170.3(2)
C19 C18 C23 C22 2.9(4)
C23 N6 C24 C17 2.7(3)
C23 N6 C24 C1 -174.3(2)
N5 C17 C24 N6 3.4(4)
C16 C17 C24 N6 -174.2(2)
N5 C17 C24 C1 -179.7(2)
C16 C17 C24 C1 2.7(3)
N1 C1 C24 N6 0.9(3)
C8 C1 C24 N6 178.9(2)
N1 C1 C24 C17 -176.2(2)
C8 C1 C24 C17 1.9(3)
C31 C26 C27 C28 -0.9(6)
C26 C27 C28 C29 0.9(7)
C26 C27 C28 C25 177.7(5)
O1 C25 C28 C27 -8.3(12)
O2 C25 C28 C27 175.1(7)
O1 C25 C28 C29 168.5(8)
O2 C25 C28 C29 -8.1(10)
C27 C28 C29 C30 -0.3(7)
C25 C28 C29 C30 -177.1(5)
C28 C29 C30 C31 -0.3(6)
C27 C26 C31 C30 0.3(5)
C27 C26 C31 C4 -176.9(3)
C29 C30 C31 C26 0.3(5)
C29 C30 C31 C4 177.4(3)
C3 C4 C31 C26 45.5(4)
C5 C4 C31 C26 -136.4(3)
C3 C4 C31 C30 -131.6(3)
C5 C4 C31 C30 46.6(4)
C6 C5 C32 C37 56.0(3)
C4 C5 C32 C37 -121.5(3)
C6 C5 C32 C33 -124.1(3)
C4 C5 C32 C33 58.3(4)
C37 C32 C33 C34 0.9(4)
C5 C32 C33 C34 -178.9(2)
C32 C33 C34 C35 0.9(4)
C33 C34 C35 C36 -2.0(4)
C33 C34 C35 C38 177.2(3)
C34 C35 C36 C37 1.2(4)
C38 C35 C36 C37 -178.0(3)
C35 C36 C37 C32 0.7(4)
C33 C32 C37 C36 -1.7(4)
C5 C32 C37 C36 178.1(2)
C36 C35 C38 O4 3.6(4)
C34 C35 C38 O4 -175.5(3)
C36 C35 C38 O3 -176.2(3)
C34 C35 C38 O3 4.7(4)
C11 C12 C39 C44 119.9(3)
C13 C12 C39 C44 -61.5(4)
C11 C12 C39 C40 -55.3(4)
C13 C12 C39 C40 123.2(3)
C44 C39 C40 C41 1.2(5)
C12 C39 C40 C41 176.6(3)
C39 C40 C41 C42 -2.1(5)
C40 C41 C42 C43 1.6(5)
C40 C41 C42 C45 -179.8(3)
C41 C42 C43 C44 -0.3(5)
C45 C42 C43 C44 -178.9(3)
C42 C43 C44 C39 -0.6(5)
C40 C39 C44 C43 0.2(5)
C12 C39 C44 C43 -175.1(3)
C41 C42 C45 O6 175.5(4)
C43 C42 C45 O6 -5.9(5)
C41 C42 C45 O5 -4.4(5)
C43 C42 C45 O5 174.2(4)
C14 C13 C46 C47 132.6(3)
C12 C13 C46 C47 -42.3(5)
C14 C13 C46 C51 -43.1(5)
C12 C13 C46 C51 142.0(3)
C51 C46 C47 C48 -0.6(5)
C13 C46 C47 C48 -176.5(3)
C46 C47 C48 C49 1.2(7)
C47 C48 C49 C50 -0.8(9)
C47 C48 C49 C52 179.2(6)
C48 C49 C50 C51 -0.2(9)
C52 C49 C50 C51 179.8(6)
C49 C50 C51 C46 0.8(8)
C47 C46 C51 C50 -0.4(6)
C13 C46 C51 C50 175.5(4)
C48 C49 C52 O7 4.8(12)
C50 C49 C52 O7 -175.2(8)
C48 C49 C52 O8 -176.5(8)
C50 C49 C52 O8 3.5(12)
C19 C20 C53 C54 -51.9(4)
C21 C20 C53 C54 133.1(3)
C19 C20 C53 C58 122.8(3)
C21 C20 C53 C58 -52.2(4)
C58 C53 C54 C55 0.1(4)
C20 C53 C54 C55 174.9(3)
C53 C54 C55 C56 -0.2(5)
C54 C55 C56 C57 -0.5(5)
C54 C55 C56 C59 -179.3(3)
C55 C56 C57 C58 1.2(4)
C59 C56 C57 C58 -180.0(3)
C56 C57 C58 C53 -1.3(4)
C54 C53 C58 C57 0.6(4)
C20 C53 C58 C57 -174.1(2)
C57 C56 C59 O10 0.6(4)
C55 C56 C59 O10 179.4(3)
C57 C56 C59 O9 179.3(3)
C55 C56 C59 O9 -1.8(4)
C22 C21 C60 C65 86.5(4)
C20 C21 C60 C65 -94.3(4)
C22 C21 C60 C61 -85.5(3)
C20 C21 C60 C61 93.6(3)
C65 C60 C61 C62 3.7(4)
C21 C60 C61 C62 176.0(2)
C60 C61 C62 C63 -3.6(4)
C61 C62 C63 C64 1.3(5)
C61 C62 C63 C66 -179.2(3)
C62 C63 C64 C65 0.9(7)
C66 C63 C64 C65 -178.7(4)
C61 C60 C65 C64 -1.5(6)
C21 C60 C65 C64 -173.7(4)
C63 C64 C65 C60 -0.8(7)
C62 C63 C66 O12 166.2(4)
C64 C63 C66 O12 -14.3(6)
C62 C63 C66 O11 -14.9(5)
C64 C63 C66 O11 164.7(4)
